data_7225309
loop_
_publ_author_name
'Sidelnikov, A. A.'
'Chizhik, S. A.'
'Zakharov, B. A.'
'Chupakhin, A. P.'
'Boldyreva, E. V.'

_publ_section_title
;
 The effect of thermal expansion on photoisomerisation in the crystals of
 [Co(NH3)5NO2]Cl(NO3): different strain origins -- different outcomes
;
_journal_issue 38
_journal_name_full CrystEngComm
_journal_page_first 7276
_journal_paper_doi 10.1039/C6CE00840B
_journal_volume 18
_journal_year 2016
_chemical_formula_moiety 'Co H15 N6 O2, N O3, Cl'
_chemical_formula_sum 'Cl Co H15 N7 O5'
_chemical_formula_weight 287.57
_chemical_name_common nitro-pentaammine-Co(III)-chloride-nitrate
_chemical_name_systematic nitro-pentaammine-Co(III)-chloride-nitrate
_space_group_crystal_system orthorhombic
_space_group_IT_number 62
_space_group_name_Hall '-P 2ac 2n'
_space_group_name_H-M_alt 'P n m a'
_symmetry_space_group_name_Hall '-P 2ac 2n'
_symmetry_space_group_name_H-M 'P n m a'
_atom_sites_solution_hydrogens geom
_atom_sites_solution_primary direct
_atom_sites_solution_secondary difmap
_audit_creation_method SHELXL-2014/7
_audit_update_record
;
2016-03-25 deposited with the CCDC.
2016-05-20 downloaded from the CCDC.
;
_cell_angle_alpha 90
_cell_angle_beta 90
_cell_angle_gamma 90
_cell_formula_units_Z 4
_cell_length_a 14.755(2)
_cell_length_b 7.2394(11)
_cell_length_c 9.6181(13)
_cell_measurement_reflns_used 10761
_cell_measurement_temperature 233(2)
_cell_measurement_theta_max 29.50
_cell_measurement_theta_min 1.45
_cell_volume 1027.4(3)
_computing_cell_refinement 'X-AREA (Stoe & Cie, 2006)'
_computing_data_collection 'X-AREA (Stoe & Cie, 2006)'
_computing_data_reduction 'X-RED (Stoe & Cie, 2006)'
_computing_structure_refinement 'SHELXL-2014/7 (Sheldrick, 2014)'
_computing_structure_solution 'SHELXS-2014/7 (Sheldrick, 2014)'
_diffrn_ambient_temperature 233(2)
_diffrn_detector_area_resol_mean 6.67
_diffrn_measured_fraction_theta_full 0.999
_diffrn_measured_fraction_theta_max 0.999
_diffrn_measurement_device_type 'STOE IPDS 2'
_diffrn_measurement_method \w-scan
_diffrn_radiation_type MoK\a
_diffrn_radiation_wavelength 0.71073
_diffrn_reflns_av_R_equivalents 0.0482
_diffrn_reflns_av_unetI/netI 0.0234
_diffrn_reflns_Laue_measured_fraction_full 0.999
_diffrn_reflns_Laue_measured_fraction_max 0.999
_diffrn_reflns_limit_h_max 18
_diffrn_reflns_limit_h_min -18
_diffrn_reflns_limit_k_max 8
_diffrn_reflns_limit_k_min -9
_diffrn_reflns_limit_l_max 12
_diffrn_reflns_limit_l_min -12
_diffrn_reflns_number 6950
_diffrn_reflns_point_group_measured_fraction_full 0.999
_diffrn_reflns_point_group_measured_fraction_max 0.999
_diffrn_reflns_theta_full 25.242
_diffrn_reflns_theta_max 26.361
_diffrn_reflns_theta_min 2.528
_exptl_absorpt_coefficient_mu 1.946
_exptl_absorpt_correction_T_max 0.7820
_exptl_absorpt_correction_T_min 0.6603
_exptl_absorpt_correction_type numerical
_exptl_absorpt_process_details X-RED
_exptl_crystal_colour orange
_exptl_crystal_density_diffrn 1.859
_exptl_crystal_description prism
_exptl_crystal_F_000 592
_exptl_crystal_size_max 0.300
_exptl_crystal_size_mid 0.200
_exptl_crystal_size_min 0.150
_refine_diff_density_max 0.269
_refine_diff_density_min -0.534
_refine_diff_density_rms 0.087
_refine_ls_extinction_method none
_refine_ls_goodness_of_fit_ref 1.099
_refine_ls_hydrogen_treatment constr
_refine_ls_matrix_type full
_refine_ls_number_parameters 79
_refine_ls_number_reflns 1133
_refine_ls_number_restraints 0
_refine_ls_restrained_S_all 1.099
_refine_ls_R_factor_all 0.0324
_refine_ls_R_factor_gt 0.0268
_refine_ls_shift/su_max 0.000
_refine_ls_shift/su_mean 0.000
_refine_ls_structure_factor_coef Fsqd
_refine_ls_weighting_details 'w=1/[\s^2^(Fo^2^)+(0.0308P)^2^+0.7001P] where P=(Fo^2^+2Fc^2^)/3'
_refine_ls_weighting_scheme calc
_refine_ls_wR_factor_gt 0.0613
_refine_ls_wR_factor_ref 0.0638
_reflns_Friedel_coverage 0.000
_reflns_number_gt 983
_reflns_number_total 1133
_reflns_threshold_expression 'I > 2\s(I)'
_cod_data_source_file c6ce00840b6.cif
_cod_data_source_block -40C
_cod_depositor_comments 'Adding full bibliography for 7225302--7225322.cif.'
_cod_database_code 7225309
_shelx_shelxl_version_number 2014/7
_shelx_space_group_comment
;
The symmetry employed for this shelxl refinement is uniquely defined
by the following loop, which should always be used as a source of
symmetry information in preference to the above space-group names.
They are only intended as comments.
;
_shelx_estimated_absorpt_t_min 0.593
_shelx_estimated_absorpt_t_max 0.759

loop_
_space_group_symop_operation_xyz
'x, y, z'
'-x+1/2, -y, z+1/2'
'x+1/2, -y+1/2, -z+1/2'
'-x, y+1/2, -z'
'-x, -y, -z'
'x-1/2, y, -z-1/2'
'-x-1/2, y-1/2, z-1/2'
'x, -y-1/2, z'

loop_
_atom_site_label
_atom_site_type_symbol
_atom_site_fract_x
_atom_site_fract_y
_atom_site_fract_z
_atom_site_U_iso_or_equiv
_atom_site_adp_type
_atom_site_occupancy
_atom_site_site_symmetry_order
_atom_site_calc_flag
_atom_site_refinement_flags_posn
_atom_site_refinement_flags_adp
_atom_site_refinement_flags_occupancy
Cl1 Cl 0.34822(5) 0.2500 0.52015(8) 0.02150(18) Uani 1 2 d S T P
Co1 Co 0.13330(2) 0.2500 0.79615(4) 0.01346(14) Uani 1 2 d S T P
N1 N 0.12417(15) 0.2500 0.5908(3) 0.0194(5) Uani 1 2 d S T P
H1A H 0.1794 0.2685 0.5538 0.029 Uiso 0.5 1 calc R U P
H1B H 0.0866 0.3410 0.5635 0.029 Uiso 0.5 1 calc R U P
H1C H 0.1023 0.1405 0.5619 0.029 Uiso 0.5 1 calc R U P
N2 N 0.22577(11) 0.0555(2) 0.78139(17) 0.0209(4) Uani 1 1 d . . .
H2A H 0.2169 -0.0094 0.7027 0.031 Uiso 1 1 calc R U .
H2B H 0.2216 -0.0206 0.8551 0.031 Uiso 1 1 calc R U .
H2C H 0.2812 0.1073 0.7795 0.031 Uiso 1 1 calc R U .
N3 N 0.03972(11) 0.0606(3) 0.81424(18) 0.0220(4) Uani 1 1 d . . .
H3A H 0.0276 0.0122 0.7301 0.033 Uiso 1 1 calc R U .
H3B H -0.0110 0.1115 0.8494 0.033 Uiso 1 1 calc R U .
H3C H 0.0594 -0.0292 0.8715 0.033 Uiso 1 1 calc R U .
N4 N 0.14729(15) 0.2500 0.9942(3) 0.0179(5) Uani 1 2 d S T P
N5 N 0.41208(16) 0.2500 0.9980(3) 0.0212(6) Uani 1 2 d S T P
O1 O 0.22424(14) 0.2500 1.0452(2) 0.0288(5) Uani 1 2 d S T P
O2 O 0.08052(14) 0.2500 1.0710(2) 0.0285(5) Uani 1 2 d S T P
O3 O 0.41093(10) 0.1009(2) 0.93271(18) 0.0326(4) Uani 1 1 d . . .
O4 O 0.41386(18) 0.2500 1.1265(3) 0.0406(6) Uani 1 2 d S T P

loop_
_atom_site_aniso_label
_atom_site_aniso_U_11
_atom_site_aniso_U_22
_atom_site_aniso_U_33
_atom_site_aniso_U_23
_atom_site_aniso_U_13
_atom_site_aniso_U_12
Cl1 0.0186(3) 0.0235(4) 0.0224(4) 0.000 0.0021(3) 0.000
Co1 0.01119(19) 0.0160(2) 0.0132(2) 0.000 0.00028(13) 0.000
N1 0.0182(11) 0.0221(13) 0.0178(13) 0.000 -0.0004(10) 0.000
N2 0.0192(8) 0.0227(9) 0.0208(9) 0.0000(7) 0.0016(7) 0.0014(7)
N3 0.0176(8) 0.0260(10) 0.0223(9) 0.0004(8) 0.0005(7) -0.0034(7)
N4 0.0171(11) 0.0170(13) 0.0196(13) 0.000 -0.0003(10) 0.000
N5 0.0131(11) 0.0263(14) 0.0244(15) 0.000 -0.0011(10) 0.000
O1 0.0190(10) 0.0464(14) 0.0211(12) 0.000 -0.0039(9) 0.000
O2 0.0222(10) 0.0436(14) 0.0196(11) 0.000 0.0067(9) 0.000
O3 0.0316(8) 0.0267(9) 0.0395(9) -0.0073(8) 0.0051(7) 0.0011(7)
O4 0.0481(15) 0.0494(16) 0.0243(13) 0.000 -0.0106(11) 0.000

loop_
_atom_type_symbol
_atom_type_description
_atom_type_scat_dispersion_real
_atom_type_scat_dispersion_imag
_atom_type_scat_source
Cl Cl 0.1484 0.1585 'International Tables Vol C Tables 4.2.6.8 and 6.1.1.4'
Co Co 0.3494 0.9721 'International Tables Vol C Tables 4.2.6.8 and 6.1.1.4'
H H 0.0000 0.0000 'International Tables Vol C Tables 4.2.6.8 and 6.1.1.4'
N N 0.0061 0.0033 'International Tables Vol C Tables 4.2.6.8 and 6.1.1.4'
O O 0.0106 0.0060 'International Tables Vol C Tables 4.2.6.8 and 6.1.1.4'

loop_
_geom_angle_atom_site_label_1
_geom_angle_atom_site_label_2
_geom_angle_atom_site_label_3
_geom_angle
_geom_angle_site_symmetry_1
_geom_angle_site_symmetry_3
N4 Co1 N3 89.29(7) . 8_565
N4 Co1 N3 89.29(7) . .
N3 Co1 N3 89.15(11) 8_565 .
N4 Co1 N2 89.83(7) . 8_565
N3 Co1 N2 89.66(8) 8_565 8_565
N3 Co1 N2 178.53(7) . 8_565
N4 Co1 N2 89.83(7) . .
N3 Co1 N2 178.53(7) 8_565 .
N3 Co1 N2 89.66(8) . .
N2 Co1 N2 91.51(10) 8_565 .
N4 Co1 N1 177.72(10) . .
N3 Co1 N1 92.34(7) 8_565 .
N3 Co1 N1 92.34(7) . .
N2 Co1 N1 88.58(7) 8_565 .
N2 Co1 N1 88.58(7) . .
Co1 N1 H1A 109.5 . .
Co1 N1 H1B 109.5 . .
H1A N1 H1B 109.5 . .
Co1 N1 H1C 109.5 . .
H1A N1 H1C 109.5 . .
H1B N1 H1C 109.5 . .
Co1 N2 H2A 109.5 . .
Co1 N2 H2B 109.5 . .
H2A N2 H2B 109.5 . .
Co1 N2 H2C 109.5 . .
H2A N2 H2C 109.5 . .
H2B N2 H2C 109.5 . .
Co1 N3 H3A 109.5 . .
Co1 N3 H3B 109.5 . .
H3A N3 H3B 109.5 . .
Co1 N3 H3C 109.5 . .
H3A N3 H3C 109.5 . .
H3B N3 H3C 109.5 . .
O2 N4 O1 119.8(2) . .
O2 N4 Co1 120.68(19) . .
O1 N4 Co1 119.56(19) . .
O4 N5 O3 120.19(13) . .
O4 N5 O3 120.19(13) . 8_565
O3 N5 O3 119.6(3) . 8_565

loop_
_geom_bond_atom_site_label_1
_geom_bond_atom_site_label_2
_geom_bond_distance
_geom_bond_site_symmetry_2
Co1 N4 1.916(2) .
Co1 N3 1.9538(17) 8_565
Co1 N3 1.9538(17) .
Co1 N2 1.9659(17) 8_565
Co1 N2 1.9659(17) .
Co1 N1 1.979(2) .
N1 H1A 0.9000 .
N1 H1B 0.9000 .
N1 H1C 0.9000 .
N2 H2A 0.9000 .
N2 H2B 0.9000 .
N2 H2C 0.9000 .
N3 H3A 0.9000 .
N3 H3B 0.9000 .
N3 H3C 0.9000 .
N4 O2 1.231(3) .
N4 O1 1.237(3) .
N5 O4 1.236(3) .
N5 O3 1.249(2) .
N5 O3 1.249(2) 8_565

loop_
_geom_hbond_atom_site_label_D
_geom_hbond_atom_site_label_H
_geom_hbond_atom_site_label_A
_geom_hbond_distance_DH
_geom_hbond_distance_HA
_geom_hbond_distance_DA
_geom_hbond_angle_DHA
_geom_hbond_site_symmetry_A
N1 H1C O3 0.90 2.84 3.334(3) 116.1 6_557
N1 H1C O3 0.90 2.15 3.006(2) 157.8 2_554
N1 H1B O3 0.90 2.26 3.006(2) 139.6 7_665
N1 H1A Cl1 0.90 2.51 3.375(2) 160.1 .
N2 H2C Cl1 0.90 2.88 3.4002(18) 118.7 .
N2 H2B Cl1 0.90 2.52 3.3698(18) 158.2 2
N2 H2A O1 0.90 2.47 3.255(2) 146.5 2_554
N2 H2C O3 0.90 2.42 3.113(2) 134.4 .
N3 H3C Cl1 0.90 2.54 3.4222(19) 166.3 2
N3 H3B Cl1 0.90 2.63 3.5215(18) 173.6 3_456
N3 H3A O3 0.90 2.41 3.056(2) 128.4 6_557
N3 H3C O2 0.90 2.67 3.069(2) 108.0 4_547
N3 H3A O4 0.90 2.31 2.964(2) 129.3 2_554
